data_4320439
loop_
_publ_author_name
'Kin-ya Akiba'
'Ryo Nadano'
'Wataru Satoh'
'Yohsuke Yamamoto'
'Shigeru Nagase'
'Zhongping Ou'
'Xiaoyu Tan'
'Karl M. Kadish'

_publ_section_title
;
 Synthesis, Structure, Electrochemistry, and Spectroelectrochemistry of
 Hypervalent Phosphorus(V) Octaethylporphyrins and Theoretical Analysis of
 the Nature of the PO Bond in P(OEP)(CH2CH3)(O)
;
_journal_name_full 'Inorganic Chemistry'
_journal_page_first 5553
_journal_page_last 5567
_journal_paper_doi 10.1021/ic010595e
_journal_volume 40
_journal_year 2001
_chemical_formula_sum 'C36 H45 Cl F N4 O5 P'
_chemical_formula_weight 699.20
_space_group_IT_number 2
_symmetry_cell_setting triclinic
_symmetry_Int_Tables_number 2
_symmetry_space_group_name_Hall '-P 1'
_symmetry_space_group_name_H-M 'P -1'
_cell_angle_alpha 110.06(2)
_cell_angle_beta 105.60(2)
_cell_angle_gamma 95.09(2)
_cell_formula_units_Z 2
_cell_length_a 11.626(2)
_cell_length_b 12.863(3)
_cell_length_c 13.373(3)
_cell_measurement_reflns_used 29
_cell_measurement_temperature 298
_cell_measurement_theta_max 61
_cell_measurement_theta_min 56
_cell_volume 1772.8(8)
_computing_data_reduction 'teXsan Ver. 1.11'
_computing_publication_material 'teXsan Ver. 1.11'
_computing_structure_refinement 'teXsan Ver. 1.10'
_computing_structure_solution SIR92
_diffrn_measured_fraction_theta_full 1.0022
_diffrn_measured_fraction_theta_max 1.0022
_diffrn_measurement_device 'Mac Science MXC3'
_diffrn_measurement_method theta/2theta
_diffrn_radiation_detector 'scintillation counter'
_diffrn_radiation_type 'Cu K\a'
_diffrn_radiation_wavelength 1.5418
_diffrn_reflns_av_R_equivalents 0.006
_diffrn_reflns_limit_h_max 1
_diffrn_reflns_limit_h_min -13
_diffrn_reflns_limit_k_max 15
_diffrn_reflns_limit_k_min -14
_diffrn_reflns_limit_l_max 15
_diffrn_reflns_limit_l_min -15
_diffrn_reflns_number 6311
_diffrn_reflns_theta_full 64.18
_diffrn_reflns_theta_max 64.18
_exptl_absorpt_coefficient_mu 17.08
_exptl_absorpt_correction_type none
_exptl_crystal_colour violet
_exptl_crystal_density_diffrn 1.310
_exptl_crystal_density_meas ?
_exptl_crystal_density_method 'not measured'
_exptl_crystal_description plate
_exptl_crystal_F_000 740.00
_exptl_crystal_size_max 0.800
_exptl_crystal_size_mid 0.300
_exptl_crystal_size_min 0.070
_refine_diff_density_max 0.42
_refine_diff_density_min -0.49
_refine_ls_extinction_method none
_refine_ls_goodness_of_fit_ref 1.342
_refine_ls_hydrogen_treatment noref
_refine_ls_number_parameters 433
_refine_ls_number_reflns 4495
_refine_ls_R_factor_gt 0.0679
_refine_ls_shift/su_max 0.0210
_refine_ls_structure_factor_coef F
_refine_ls_weighting_details 'w = 1/[\s^2^(Fo) + 0.00601|Fo|^2^]'
_refine_ls_weighting_scheme calc
_refine_ls_wR_factor_ref 0.1107
_reflns_number_gt 4495
_reflns_number_total 5921
_reflns_threshold_expression F^2^>3.0\s(F^2^)
_cod_data_source_file ic010595e_04.cif
_cod_data_source_block OEPPFOH+ClO4-(2d-ClO4)
_cod_depositor_comments
;
The following automatic conversions were performed:

'_exptl_crystal_density_meas' value 'not measured' was changed to '?'
- the value is perceived as not measured.

Automatic conversion script
Id: cif_fix_values 3008 2015-01-20 13:52:24Z robertas 
;
_cod_original_cell_volume 1772.7(8)
_cod_original_sg_symbol_H-M 'P -1 '
_cod_original_formula_sum 'C36 H45 Cl F N4 O5 P '
_cod_database_code 4320439

loop_
_symmetry_equiv_pos_as_xyz
x,y,z
-x,-y,-z

loop_
_atom_site_label
_atom_site_type_symbol
_atom_site_fract_x
_atom_site_fract_y
_atom_site_fract_z
_atom_site_U_iso_or_equiv
_atom_site_adp_type
_atom_site_occupancy
_atom_site_calc_flag
_atom_site_refinement_flags
_atom_site_disorder_assembly
_atom_site_disorder_group
Cl(1) Cl 0.5074(1) 0.2111(1) 0.3238(1) 0.0904(4) Uani 1.00 d . . .
P(1) P 0.87980(7) 0.16936(7) 0.27303(6) 0.0394(2) Uani 1.00 d . . .
F(1) F 0.9871(2) 0.2463(2) 0.2579(2) 0.0457(5) Uani 1.00 d . . .
O(1) O 0.7747(2) 0.0893(2) 0.2870(2) 0.0447(6) Uani 1.00 d . . .
O(2) O 0.6007(5) 0.1848(8) 0.3955(7) 0.202(3) Uani 1.00 d . . .
O(3) O 0.5380(6) 0.1779(5) 0.2273(6) 0.168(2) Uani 1.00 d . . .
O(4) O 0.3943(4) 0.1441(6) 0.3020(5) 0.159(2) Uani 1.00 d . . .
O(5) O 0.5023(8) 0.3186(6) 0.3663(8) 0.240(4) Uani 1.00 d . . .
N(1) N 0.7708(2) 0.1993(2) 0.1636(2) 0.0410(7) Uani 1.00 d . . .
N(2) N 0.9015(2) 0.0466(2) 0.1654(2) 0.0428(7) Uani 1.00 d . . .
N(3) N 0.9970(3) 0.1459(2) 0.3814(2) 0.0442(7) Uani 1.00 d . . .
N(4) N 0.8653(3) 0.2972(2) 0.3811(2) 0.0446(7) Uani 1.00 d . . .
C(1) C 0.7449(3) 0.3029(3) 0.1673(3) 0.0446(9) Uani 1.00 d . . .
C(2) C 0.6510(3) 0.2876(3) 0.0649(3) 0.0498(10) Uani 1.00 d . . .
C(3) C 0.6161(3) 0.1749(3) 0.0032(3) 0.0483(9) Uani 1.00 d . . .
C(4) C 0.6938(3) 0.1193(3) 0.0617(3) 0.0433(8) Uani 1.00 d . . .
C(5) C 0.7082(3) 0.0102(3) 0.0179(3) 0.0463(9) Uani 1.00 d . . .
C(6) C 0.8145(3) -0.0221(3) 0.0632(3) 0.0432(8) Uani 1.00 d . . .
C(7) C 0.8629(4) -0.1149(3) 0.0071(3) 0.0495(10) Uani 1.00 d . . .
C(8) C 0.9820(4) -0.0982(3) 0.0700(3) 0.052(1) Uani 1.00 d . . .
C(9) C 1.0051(3) 0.0010(3) 0.1696(3) 0.0483(10) Uani 1.00 d . . .
C(10) C 1.1058(3) 0.0348(4) 0.2657(3) 0.056(1) Uani 1.00 d . . .
C(11) C 1.0956(3) 0.0958(3) 0.3685(3) 0.054(1) Uani 1.00 d . . .
C(12) C 1.1671(4) 0.0958(4) 0.4756(3) 0.070(1) Uani 1.00 d . . .
C(13) C 1.1051(4) 0.1374(3) 0.5490(3) 0.061(1) Uani 1.00 d . . .
C(14) C 1.0032(3) 0.1745(3) 0.4924(3) 0.0498(10) Uani 1.00 d . . .
C(15) C 0.9381(4) 0.2480(3) 0.5426(3) 0.054(1) Uani 1.00 d . . .
C(16) C 0.8807(3) 0.3143(3) 0.4921(3) 0.0522(10) Uani 1.00 d . . .
C(17) C 0.8521(4) 0.4211(3) 0.5468(3) 0.059(1) Uani 1.00 d . . .
C(18) C 0.8270(4) 0.4718(3) 0.4726(3) 0.0539(10) Uani 1.00 d . . .
C(19) C 0.8312(3) 0.3928(3) 0.3675(3) 0.0475(9) Uani 1.00 d . . .
C(20) C 0.7827(3) 0.3983(3) 0.2639(3) 0.0489(9) Uani 1.00 d . . .
C(21) C 0.5991(4) 0.3828(4) 0.0393(4) 0.064(1) Uani 1.00 d . . .
C(22) C 0.6783(6) 0.4475(5) 0.0023(5) 0.093(2) Uani 1.00 d . . .
C(23) C 0.5175(4) 0.1162(4) -0.1088(4) 0.065(1) Uani 1.00 d . . .
C(24) C 0.5565(6) 0.1252(6) -0.2062(4) 0.105(2) Uani 1.00 d . . .
C(25) C 0.7942(4) -0.2086(3) -0.1031(3) 0.060(1) Uani 1.00 d . . .
C(26) C 0.7053(6) -0.2939(4) -0.0929(5) 0.099(2) Uani 1.00 d . . .
C(27) C 1.0718(4) -0.1721(4) 0.0488(4) 0.068(1) Uani 1.00 d . . .
C(28) C 1.0638(7) -0.2655(5) 0.0934(6) 0.111(3) Uani 1.00 d . . .
C(29) C 1.303(1) 0.0691(8) 0.4968(6) 0.162(4) Uani 1.00 d . . .
C(30) C 1.2814(9) -0.030(2) 0.469(1) 0.230(7) Uani 1.00 d . . .
C(31) C 1.1373(5) 0.1495(4) 0.6698(4) 0.077(1) Uani 1.00 d . . .
C(32) C 1.2205(6) 0.2622(5) 0.7499(4) 0.099(2) Uani 1.00 d . . .
C(33) C 0.8531(6) 0.4654(5) 0.6674(4) 0.086(2) Uani 1.00 d . . .
C(34) C 0.7454(9) 0.4132(8) 0.6831(6) 0.140(3) Uani 1.00 d . . .
C(35) C 0.7912(4) 0.5843(3) 0.4864(4) 0.070(1) Uani 1.00 d . . .
C(36) C 0.6561(6) 0.5785(5) 0.4519(7) 0.109(2) Uani 1.00 d . . .
H(1) H 0.6410 -0.0464 -0.0453 0.0471 Uiso 1.00 calc . . .
H(2) H 1.1822 0.0087 0.2609 0.0639 Uiso 1.00 calc . . .
H(3) H 0.9310 0.2532 0.6174 0.0576 Uiso 1.00 calc . . .
H(4) H 0.7718 0.4737 0.2585 0.0501 Uiso 1.00 calc . . .
H(5) H 0.5188 0.3579 -0.0161 0.0755 Uiso 1.00 calc . . .
H(6) H 0.5875 0.4373 0.1077 0.0755 Uiso 1.00 calc . . .
H(7) H 0.4915 0.0341 -0.1252 0.0748 Uiso 1.00 calc . . .
H(8) H 0.4412 0.1442 -0.1106 0.0748 Uiso 1.00 calc . . .
H(9) H 0.7447 -0.1819 -0.1561 0.0672 Uiso 1.00 calc . . .
H(10) H 0.8480 -0.2486 -0.1377 0.0672 Uiso 1.00 calc . . .
H(11) H 1.0622 -0.2060 -0.0315 0.0771 Uiso 1.00 calc . . .
H(12) H 1.1532 -0.1312 0.0862 0.0771 Uiso 1.00 calc . . .
H(13) H 1.3612 0.1010 0.4579 0.1662 Uiso 1.00 calc . . .
H(14) H 1.3694 0.1120 0.5789 0.1662 Uiso 1.00 calc . . .
H(15) H 1.0677 0.1475 0.6975 0.0897 Uiso 1.00 calc . . .
H(16) H 1.1801 0.0932 0.6869 0.0897 Uiso 1.00 calc . . .
H(17) H 0.9254 0.4528 0.7206 0.1035 Uiso 1.00 calc . . .
H(18) H 0.8683 0.5522 0.7027 0.1035 Uiso 1.00 calc . . .
H(19) H 0.8243 0.6371 0.5687 0.0839 Uiso 1.00 calc . . .
H(20) H 0.8241 0.6242 0.4489 0.0839 Uiso 1.00 calc . . .
H(21) H 0.7584 0.4790 0.0575 0.0898 Uiso 1.00 calc . . .
H(22) H 0.6889 0.4003 -0.0664 0.0898 Uiso 1.00 calc . . .
H(23) H 0.6470 0.5111 -0.0113 0.0898 Uiso 1.00 calc . . .
H(24) H 0.6258 0.0921 -0.2084 0.1037 Uiso 1.00 calc . . .
H(25) H 0.4928 0.0861 -0.2771 0.1037 Uiso 1.00 calc . . .
H(26) H 0.5750 0.2019 -0.1941 0.1037 Uiso 1.00 calc . . .
H(27) H 0.6466 -0.2648 -0.0635 0.0897 Uiso 1.00 calc . . .
H(28) H 0.6629 -0.3576 -0.1664 0.0897 Uiso 1.00 calc . . .
H(29) H 0.7494 -0.3322 -0.0464 0.0897 Uiso 1.00 calc . . .
H(30) H 1.2367 -0.0560 0.5066 0.1850 Uiso 1.00 calc . . .
H(31) H 1.2354 -0.0677 0.3869 0.1850 Uiso 1.00 calc . . .
H(32) H 1.3531 -0.0729 0.4722 0.1850 Uiso 1.00 calc . . .
H(33) H 1.2454 0.2764 0.8285 0.1049 Uiso 1.00 calc . . .
H(34) H 1.2972 0.2716 0.7318 0.1049 Uiso 1.00 calc . . .
H(35) H 1.1848 0.3261 0.7415 0.1049 Uiso 1.00 calc . . .
H(36) H 0.7360 0.4452 0.7543 0.1504 Uiso 1.00 calc . . .
H(37) H 0.6721 0.4377 0.6335 0.1504 Uiso 1.00 calc . . .
H(38) H 0.7292 0.3385 0.6516 0.1504 Uiso 1.00 calc . . .
H(39) H 0.6281 0.6467 0.4634 0.1125 Uiso 1.00 calc . . .
H(40) H 0.6174 0.5278 0.3745 0.1125 Uiso 1.00 calc . . .
H(41) H 0.6177 0.5413 0.4944 0.1125 Uiso 1.00 calc . . .
H(42) H 0.9760 -0.3180 0.0483 0.1107 Uiso 1.00 calc . . .
H(43) H 1.1141 -0.3193 0.0742 0.1107 Uiso 1.00 calc . . .
H(44) H 1.0668 -0.2431 0.1661 0.1107 Uiso 1.00 calc . . .
H(45) H 0.7092 0.1204 0.2962 0.0877 Uiso 1.00 calc . . .

loop_
_atom_site_aniso_label
_atom_site_aniso_U_11
_atom_site_aniso_U_22
_atom_site_aniso_U_33
_atom_site_aniso_U_12
_atom_site_aniso_U_13
_atom_site_aniso_U_23
Cl(1) 0.0531(6) 0.1068(10) 0.0891(9) 0.0130(6) 0.0228(6) 0.0119(7)
P(1) 0.0431(5) 0.0400(5) 0.0382(5) 0.0119(3) 0.0124(3) 0.0185(3)
F(1) 0.045(1) 0.047(1) 0.048(1) 0.0090(8) 0.0151(8) 0.0214(8)
O(1) 0.048(1) 0.043(1) 0.048(1) 0.0111(10) 0.016(1) 0.022(1)
O(2) 0.092(4) 0.282(9) 0.194(7) 0.031(5) -0.019(4) 0.097(6)
O(3) 0.164(5) 0.148(4) 0.185(5) 0.001(4) 0.134(5) 0.005(4)
O(4) 0.057(2) 0.282(8) 0.162(5) -0.007(3) 0.020(3) 0.137(5)
O(5) 0.250(8) 0.116(4) 0.265(9) 0.060(5) 0.090(7) -0.045(5)
N(1) 0.043(1) 0.040(1) 0.042(1) 0.013(1) 0.011(1) 0.019(1)
N(2) 0.046(1) 0.043(1) 0.042(1) 0.016(1) 0.015(1) 0.018(1)
N(3) 0.045(1) 0.050(2) 0.040(1) 0.014(1) 0.010(1) 0.022(1)
N(4) 0.052(2) 0.044(1) 0.041(1) 0.015(1) 0.017(1) 0.018(1)
C(1) 0.051(2) 0.043(2) 0.046(2) 0.015(1) 0.018(1) 0.022(1)
C(2) 0.053(2) 0.055(2) 0.052(2) 0.022(2) 0.018(2) 0.029(2)
C(3) 0.046(2) 0.054(2) 0.046(2) 0.014(2) 0.010(1) 0.023(2)
C(4) 0.044(2) 0.046(2) 0.040(2) 0.008(1) 0.012(1) 0.019(1)
C(5) 0.047(2) 0.044(2) 0.045(2) 0.006(1) 0.009(1) 0.020(1)
C(6) 0.052(2) 0.039(2) 0.041(2) 0.012(1) 0.013(1) 0.019(1)
C(7) 0.068(2) 0.043(2) 0.047(2) 0.019(2) 0.024(2) 0.022(1)
C(8) 0.064(2) 0.056(2) 0.050(2) 0.026(2) 0.028(2) 0.029(2)
C(9) 0.051(2) 0.055(2) 0.049(2) 0.021(2) 0.021(2) 0.026(2)
C(10) 0.047(2) 0.072(2) 0.054(2) 0.026(2) 0.014(2) 0.028(2)
C(11) 0.049(2) 0.064(2) 0.050(2) 0.021(2) 0.012(2) 0.024(2)
C(12) 0.072(3) 0.083(3) 0.049(2) 0.031(2) 0.005(2) 0.026(2)
C(13) 0.075(3) 0.058(2) 0.047(2) 0.020(2) 0.007(2) 0.025(2)
C(14) 0.056(2) 0.053(2) 0.041(2) 0.010(2) 0.010(2) 0.023(2)
C(15) 0.059(2) 0.063(2) 0.041(2) 0.010(2) 0.016(2) 0.023(2)
C(16) 0.056(2) 0.055(2) 0.044(2) 0.011(2) 0.017(2) 0.017(2)
C(17) 0.063(2) 0.057(2) 0.051(2) 0.015(2) 0.020(2) 0.013(2)
C(18) 0.057(2) 0.049(2) 0.049(2) 0.011(2) 0.015(2) 0.012(2)
C(19) 0.054(2) 0.039(2) 0.051(2) 0.011(1) 0.020(2) 0.016(1)
C(20) 0.057(2) 0.043(2) 0.051(2) 0.016(2) 0.016(2) 0.022(2)
C(21) 0.069(2) 0.064(2) 0.064(2) 0.030(2) 0.013(2) 0.033(2)
C(22) 0.118(4) 0.077(3) 0.117(4) 0.039(3) 0.042(4) 0.068(3)
C(23) 0.058(2) 0.065(2) 0.059(2) 0.013(2) -0.003(2) 0.023(2)
C(24) 0.112(4) 0.124(5) 0.054(3) -0.009(4) -0.004(3) 0.036(3)
C(25) 0.083(3) 0.048(2) 0.048(2) 0.017(2) 0.023(2) 0.015(2)
C(26) 0.136(5) 0.061(3) 0.077(3) -0.013(3) 0.027(3) 0.013(2)
C(27) 0.081(3) 0.080(3) 0.068(3) 0.044(2) 0.044(2) 0.035(2)
C(28) 0.147(5) 0.102(4) 0.144(6) 0.086(4) 0.082(5) 0.076(4)
C(29) 0.29(1) 0.149(7) 0.081(4) 0.154(9) 0.058(6) 0.062(5)
C(30) 0.098(6) 0.42(2) 0.21(1) -0.030(10) -0.020(7) 0.25(2)
C(31) 0.104(4) 0.077(3) 0.054(2) 0.030(3) 0.013(2) 0.038(2)
C(32) 0.127(5) 0.096(4) 0.053(3) 0.020(3) 0.002(3) 0.025(3)
C(33) 0.127(4) 0.080(3) 0.052(3) 0.039(3) 0.037(3) 0.015(2)
C(34) 0.196(8) 0.154(7) 0.107(5) 0.044(6) 0.105(6) 0.048(5)
C(35) 0.084(3) 0.047(2) 0.067(3) 0.016(2) 0.021(2) 0.010(2)
C(36) 0.101(4) 0.089(4) 0.156(6) 0.052(3) 0.058(4) 0.048(4)

loop_
_atom_type_symbol
_atom_type_description
_atom_type_scat_dispersion_real
_atom_type_scat_dispersion_imag
_atom_type_scat_source
C C 0.018 0.009
;International Tables for Crystallography
(1992, Vol. C, Tables 4.2.6.8 and 6.1.1.1)
;
H H 0.000 0.000
;International Tables for Crystallography
(1992, Vol. C, Table 6.1.1.2)
;
N N 0.031 0.018
;International Tables for Crystallography
(1992, Vol. C, Tables 4.2.6.8 and 6.1.1.1)
;
F F 0.073 0.053
;International Tables for Crystallography
(1992, Vol. C, Tables 4.2.6.8 and 6.1.1.1)
;
O O 0.049 0.032
;International Tables for Crystallography
(1992, Vol. C, Tables 4.2.6.8 and 6.1.1.1)
;
Cl Cl 0.364 0.702
;International Tables for Crystallography
(1992, Vol. C, Tables 4.2.6.8 and 6.1.1.1)
;
P P 0.295 0.434
;International Tables for Crystallography
(1992, Vol. C, Tables 4.2.6.8 and 6.1.1.1)
;

loop_
_geom_angle_atom_site_label_1
_geom_angle_atom_site_label_2
_geom_angle_atom_site_label_3
_geom_angle
_geom_angle_site_symmetry_1
_geom_angle_site_symmetry_2
_geom_angle_site_symmetry_3
_geom_angle_publ_flag
O(2) Cl(1) O(3) 101.5(5) . . . yes
O(2) Cl(1) O(4) 110.9(4) . . . yes
O(2) Cl(1) O(5) 111.1(6) . . . yes
O(3) Cl(1) O(4) 108.1(4) . . . yes
O(3) Cl(1) O(5) 115.3(6) . . . yes
O(4) Cl(1) O(5) 109.6(5) . . . yes
F(1) P(1) O(1) 178.2(1) . . . yes
F(1) P(1) N(1) 87.9(1) . . . yes
F(1) P(1) N(2) 88.6(1) . . . yes
F(1) P(1) N(3) 88.1(1) . . . yes
F(1) P(1) N(4) 88.3(1) . . . yes
O(1) P(1) N(1) 93.0(1) . . . yes
O(1) P(1) N(2) 89.8(1) . . . yes
O(1) P(1) N(3) 91.0(1) . . . yes
O(1) P(1) N(4) 93.2(1) . . . yes
N(1) P(1) N(2) 90.0(1) . . . yes
N(1) P(1) N(3) 176.0(1) . . . yes
N(1) P(1) N(4) 90.3(1) . . . yes
N(2) P(1) N(3) 90.0(1) . . . yes
N(2) P(1) N(4) 176.9(1) . . . yes
N(3) P(1) N(4) 89.5(1) . . . yes
P(1) N(1) C(1) 127.5(2) . . . yes
P(1) N(1) C(4) 125.8(2) . . . yes
C(1) N(1) C(4) 106.6(3) . . . yes
P(1) N(2) C(6) 126.4(2) . . . yes
P(1) N(2) C(9) 127.4(2) . . . yes
C(6) N(2) C(9) 106.1(3) . . . yes
P(1) N(3) C(11) 127.2(2) . . . yes
P(1) N(3) C(14) 126.2(2) . . . yes
C(11) N(3) C(14) 106.6(3) . . . yes
P(1) N(4) C(16) 126.3(2) . . . yes
P(1) N(4) C(19) 127.5(2) . . . yes
C(16) N(4) C(19) 106.0(3) . . . yes
N(1) C(1) C(2) 109.3(3) . . . yes
N(1) C(1) C(20) 123.2(3) . . . yes
C(2) C(1) C(20) 125.8(3) . . . yes
C(1) C(2) C(3) 107.3(3) . . . yes
C(1) C(2) C(21) 124.2(3) . . . yes
C(3) C(2) C(21) 128.4(3) . . . yes
C(2) C(3) C(4) 107.5(3) . . . yes
C(2) C(3) C(23) 127.5(3) . . . yes
C(4) C(3) C(23) 125.0(3) . . . yes
N(1) C(4) C(3) 109.1(3) . . . yes
N(1) C(4) C(5) 123.6(3) . . . yes
C(3) C(4) C(5) 126.2(3) . . . yes
C(4) C(5) C(6) 120.7(3) . . . yes
N(2) C(6) C(5) 122.7(3) . . . yes
N(2) C(6) C(7) 109.5(3) . . . yes
C(5) C(6) C(7) 126.8(3) . . . yes
C(6) C(7) C(8) 107.3(3) . . . yes
C(6) C(7) C(25) 124.8(3) . . . yes
C(8) C(7) C(25) 127.9(3) . . . yes
C(7) C(8) C(9) 107.3(3) . . . yes
C(7) C(8) C(27) 128.3(4) . . . yes
C(9) C(8) C(27) 124.2(4) . . . yes
N(2) C(9) C(8) 109.6(3) . . . yes
N(2) C(9) C(10) 123.5(3) . . . yes
C(8) C(9) C(10) 125.8(3) . . . yes
C(9) C(10) C(11) 119.9(3) . . . yes
N(3) C(11) C(10) 123.2(3) . . . yes
N(3) C(11) C(12) 109.4(3) . . . yes
C(10) C(11) C(12) 125.9(4) . . . yes
C(11) C(12) C(13) 106.6(4) . . . yes
C(11) C(12) C(29) 121.9(5) . . . yes
C(13) C(12) C(29) 130.8(4) . . . yes
C(12) C(13) C(14) 107.7(3) . . . yes
C(12) C(13) C(31) 127.8(4) . . . yes
C(14) C(13) C(31) 124.5(4) . . . yes
N(3) C(14) C(13) 109.3(3) . . . yes
N(3) C(14) C(15) 123.0(3) . . . yes
C(13) C(14) C(15) 126.2(3) . . . yes
C(14) C(15) C(16) 121.3(3) . . . yes
N(4) C(16) C(15) 122.5(3) . . . yes
N(4) C(16) C(17) 109.3(3) . . . yes
C(15) C(16) C(17) 126.9(3) . . . yes
C(16) C(17) C(18) 108.0(3) . . . yes
C(16) C(17) C(33) 124.0(4) . . . yes
C(18) C(17) C(33) 128.0(4) . . . yes
C(17) C(18) C(19) 106.7(3) . . . yes
C(17) C(18) C(35) 129.8(4) . . . yes
C(19) C(18) C(35) 123.4(4) . . . yes
N(4) C(19) C(18) 109.8(3) . . . yes
N(4) C(19) C(20) 123.2(3) . . . yes
C(18) C(19) C(20) 125.5(3) . . . yes
C(1) C(20) C(19) 121.2(3) . . . yes
C(2) C(21) C(22) 113.4(4) . . . yes
C(3) C(23) C(24) 112.8(4) . . . yes
C(7) C(25) C(26) 113.0(4) . . . yes
C(8) C(27) C(28) 112.9(4) . . . yes
C(12) C(29) C(30) 100(1) . . . yes
C(13) C(31) C(32) 112.3(4) . . . yes
C(17) C(33) C(34) 113.3(5) . . . yes
C(18) C(35) C(36) 114.1(4) . . . yes

loop_
_geom_bond_atom_site_label_1
_geom_bond_atom_site_label_2
_geom_bond_distance
_geom_bond_site_symmetry_1
_geom_bond_site_symmetry_2
_geom_bond_publ_flag
Cl(1) O(2) 1.392(6) . . yes
Cl(1) O(3) 1.368(5) . . yes
Cl(1) O(4) 1.405(5) . . yes
Cl(1) O(5) 1.316(6) . . yes
P(1) F(1) 1.622(2) . . yes
P(1) O(1) 1.618(2) . . yes
P(1) N(1) 1.836(3) . . yes
P(1) N(2) 1.826(3) . . yes
P(1) N(3) 1.833(3) . . yes
P(1) N(4) 1.836(3) . . yes
N(1) C(1) 1.379(4) . . yes
N(1) C(4) 1.391(4) . . yes
N(2) C(6) 1.393(4) . . yes
N(2) C(9) 1.382(4) . . yes
N(3) C(11) 1.386(4) . . yes
N(3) C(14) 1.381(4) . . yes
N(4) C(16) 1.383(4) . . yes
N(4) C(19) 1.379(4) . . yes
C(1) C(2) 1.442(5) . . yes
C(1) C(20) 1.371(5) . . yes
C(2) C(3) 1.358(5) . . yes
C(2) C(21) 1.513(5) . . yes
C(3) C(4) 1.436(4) . . yes
C(3) C(23) 1.507(5) . . yes
C(4) C(5) 1.368(5) . . yes
C(5) C(6) 1.388(5) . . yes
C(6) C(7) 1.428(5) . . yes
C(7) C(8) 1.366(5) . . yes
C(7) C(25) 1.496(5) . . yes
C(8) C(9) 1.433(5) . . yes
C(8) C(27) 1.492(5) . . yes
C(9) C(10) 1.389(5) . . yes
C(10) C(11) 1.372(5) . . yes
C(11) C(12) 1.449(5) . . yes
C(12) C(13) 1.363(6) . . yes
C(12) C(29) 1.62(1) . . yes
C(13) C(14) 1.439(5) . . yes
C(13) C(31) 1.504(6) . . yes
C(14) C(15) 1.372(5) . . yes
C(15) C(16) 1.372(5) . . yes
C(16) C(17) 1.433(5) . . yes
C(17) C(18) 1.349(6) . . yes
C(17) C(33) 1.511(6) . . yes
C(18) C(19) 1.441(5) . . yes
C(18) C(35) 1.505(6) . . yes
C(19) C(20) 1.378(5) . . yes
C(21) C(22) 1.475(7) . . yes
C(23) C(24) 1.526(8) . . yes
C(25) C(26) 1.507(7) . . yes
C(27) C(28) 1.519(8) . . yes
C(29) C(30) 1.18(2) . . yes
C(31) C(32) 1.521(8) . . yes
C(33) C(34) 1.466(10) . . yes
C(35) C(36) 1.500(8) . . yes

loop_
_geom_contact_atom_site_label_1
_geom_contact_atom_site_label_2
_geom_contact_distance
_geom_contact_site_symmetry_1
_geom_contact_site_symmetry_2
_geom_contact_publ_flag
F(1) C(35) 3.499(5) . 2_766 ?
O(1) O(2) 2.916(9) . . ?
O(1) O(3) 3.084(8) . . ?
O(1) C(31) 3.504(5) . 2_756 ?
O(2) C(16) 3.215(7) . . ?
O(2) C(30) 3.28(1) . 2_756 ?
O(2) N(4) 3.363(8) . . ?
O(2) C(17) 3.591(8) . . ?
O(3) N(1) 3.065(6) . . ?
O(3) C(4) 3.163(6) . . ?
O(3) C(1) 3.202(6) . . ?
O(3) C(3) 3.346(7) . . ?
O(3) C(2) 3.427(7) . . ?
O(3) C(23) 3.486(7) . 2_655 ?
O(4) C(25) 3.357(7) . 2_655 ?
O(4) C(10) 3.359(6) . 1_455 ?
O(4) C(24) 3.42(1) . 2_655 ?
O(4) C(29) 3.44(1) . 1_455 ?
O(5) C(36) 3.30(1) . . ?
O(5) C(36) 3.42(1) . 2_666 ?
C(4) C(27) 3.549(6) . 2_755 ?
C(15) C(30) 3.55(1) . 2_756 ?
